data_7249667
loop_
_publ_author_name
'Zelenov, Victor Petrovich'
'Fedyanin, Ivan V.'
'Samigullina, Aida I.'
'Larin, Alexander'
'Sheremetev, Aleksei B.'

_publ_section_title
;
 R-substituent vs exocyclic oxygen: influence on synthesis and crystal
 packing of R-[1,2,5]oxadiazolo[3,4-c]cinnoline mono- and dioxides
;
_journal_name_full CrystEngComm
_journal_paper_doi 10.1039/D4CE01068J
_journal_year 2024
_chemical_absolute_configuration ad
_chemical_formula_moiety 'C8 H3 F N4 O3'
_chemical_formula_sum 'C8 H3 F N4 O3'
_chemical_formula_weight 222.14
_space_group_crystal_system monoclinic
_space_group_IT_number 4
_space_group_name_Hall 'P 2yb'
_space_group_name_H-M_alt 'P 1 21 1'
_atom_sites_solution_hydrogens geom
_atom_sites_solution_primary dual
_atom_sites_solution_secondary difmap
_audit_creation_method 'Modified SHELXL output'
_audit_update_record
;
2024-06-24 deposited with the CCDC.	2024-12-03 downloaded from the CCDC.
;
_cell_angle_alpha 90
_cell_angle_beta 105.4990(13)
_cell_angle_gamma 90
_cell_formula_units_Z 2
_cell_length_a 8.14289(10)
_cell_length_b 5.60083(7)
_cell_length_c 9.26194(11)
_cell_measurement_reflns_used 7007
_cell_measurement_temperature 100(2)
_cell_measurement_theta_max 78.0170
_cell_measurement_theta_min 4.9330
_cell_volume 407.048(9)
_computing_cell_refinement 'CrysAlisPro 1.171.43.104a (Rigaku OD, 2023)'
_computing_data_collection 'CrysAlisPro system (CCD 43.103a 64-bit (release 20-12-2023))'
_computing_data_reduction 'CrysAlisPro 1.171.43.104a (Rigaku OD, 2023)'
_computing_molecular_graphics 'SHELXTL (Sheldrick, 2008)'
_computing_publication_material 'SHELXTL (Sheldrick, 2008)'
_computing_structure_refinement 'SHELXL (Sheldrick, 2015b)'
_computing_structure_solution 'SHELXT 2014/5 (Sheldrick, 2014)'
_diffrn_ambient_environment N~2~
_diffrn_ambient_temperature 100(2)
_diffrn_detector 'Hybrid Pixel Array Detector'
_diffrn_detector_area_resol_mean 10.0000
_diffrn_detector_type HyPix
_diffrn_measured_fraction_theta_full 1.000
_diffrn_measured_fraction_theta_max 1.000
_diffrn_measurement_details
;
List of Runs (angles in degrees, time in seconds):

  # Type    Start    End  Width  t~exp~   \w     \q     \k     \f   Frames
#--------------------------------------------------------------------------
  1  \w     42.00  99.00   0.50    0.08    --  111.50-125.00 150.00  114
  2  \w     69.00 104.00   0.50    0.08    --  111.50 -95.00 120.00   70
  3  \w     42.00  70.00   0.50    0.08    --  111.50 -95.00   0.00   56
  4  \w     57.00 101.00   0.50    0.08    --  111.50 -95.00 -30.00   88
  5  \w     95.00 137.00   0.50    0.08    --  111.50 -86.00-142.81   84
  6  \w     50.00  99.00   0.50    0.08    --  111.50-125.00 -90.00   98
  7  \w     46.00  72.00   0.50    0.08    --  111.50 -77.00 -90.00   52
  8  \w     41.00  67.00   0.50    0.08    --  111.50 -61.00-120.00   52
  9  \w     42.00  86.00   0.50    0.08    --  111.50 -77.00-120.00   88
 10  \w     40.00  65.00   0.50    0.08    --  111.50 -61.00 -60.00   50
 11  \w     41.00  69.00   0.50    0.08    --  111.50 -61.00   0.00   56
 12  \w     40.00  65.00   0.50    0.08    --  111.50 -61.00  60.00   50
 13  \w     41.00  66.00   0.50    0.08    --  111.50 -61.00 120.00   50
 14  \w     44.00  70.00   0.50    0.08    --  111.50 -61.00 150.00   52
 15  \w     42.00  69.00   0.50    0.08    --  111.50 -61.00 -90.00   54
 16  \w    106.00 145.00   0.50    0.08    --  111.50  15.00 -60.00   78
 17  \w     90.00 117.00   0.50    0.08    --  111.50  77.00   0.00   54
 18  \w     92.00 161.00   0.50    0.08    --  111.50  77.00  30.00  138
 19  \w    144.00 170.00   0.50    0.08    --  111.50  77.00   0.00   52
 20  \w     95.00 143.00   0.50    0.08    --  111.50  77.00 -30.00   96
 21  \w     90.00 116.00   0.50    0.08    --  111.50  77.00 -60.00   52
 22  \w     90.00 129.00   0.50    0.08    --  111.50  77.00 -90.00   78
 23  \w    153.00 178.00   0.50    0.08    --  111.50  61.00  60.00   50
 24  \w    141.00 167.00   0.50    0.08    --  111.50  77.00 120.00   52
 25  \w    143.00 173.00   0.50    0.08    --  111.50  61.00 150.00   60
 26  \w    100.00 125.00   0.50    0.08    --  111.50  61.00 150.00   50
 27  \w     92.00 119.00   0.50    0.08    --  111.50  77.00 120.00   54
 28  \w     97.00 150.00   0.50    0.08    --  111.50  61.00   0.00  106
 29  \w    145.00 171.00   0.50    0.08    --  111.50  61.00 -60.00   52
 30  \w    110.00 177.00   0.50    0.08    --  111.50  61.00 -37.49  134
 31  \w     97.00 133.00   0.50    0.08    --  111.50  61.00 -60.00   72
 32  \w     97.00 135.00   0.50    0.08    --  111.50  61.00 -90.00   76
 33  \w    139.00 173.00   0.50    0.08    --  111.50  61.00 -90.00   68
 34  \w    102.00 178.00   0.50    0.08    --  111.50  34.00-134.00  152
 35  \w    102.00 178.00   0.50    0.08    --  111.50  34.00-134.00  152
 36  \w    152.00 178.00   0.50    0.08    --  111.50  15.00 -60.00   52
 37  \w    101.00 140.00   0.50    0.08    --  111.50  61.00  30.00   78
 38  \w    107.00 133.00   0.50    0.08    --  111.50  45.00  30.00   52
 39  \w    -24.00  39.00   0.50    0.05    --   48.14 -34.00  67.00  126
 40  \w     34.00 120.00   0.50    0.05    --   48.14  57.00   0.00  172
 41  \w    100.00 130.00   0.50    0.08    --  111.50 125.00-150.00   60
 42  \w    141.00 170.00   0.50    0.08    --  111.50 125.00-150.00   58
 43  \w     27.00 120.00   0.50    0.05    --   48.14  77.00 -60.00  186
 44  \w     38.00 122.00   0.50    0.05    --   48.14  34.00-134.00  168
 45  \w     38.00 122.00   0.50    0.05    --   48.14  34.00-134.00  168
 46  \w    -27.00  26.00   0.50    0.05    --  -48.14  19.00  30.00  106
 47  \w    -39.00  26.00   0.50    0.05    --  -48.14  34.00-134.00  130
 48  \w    -51.00 -18.00   0.50    0.08    --  -90.00  45.00  30.00   66
 49  \w    -71.00 -18.00   0.50    0.08    --  -90.00  61.00  60.00  106
 50  \w   -122.00 -37.00   0.50    0.05    --  -48.14 -34.00  67.00  170
 51  \w   -122.00 -37.00   0.50    0.05    --  -48.14 -34.00  67.00  170
 52  \w   -120.00 -37.00   0.50    0.05    --  -48.14 -38.00   0.00  166
 53  \w   -108.00 -74.00   0.50    0.08    --  -90.00 -68.00 -86.31   68
 54  \w   -161.00 -68.00   0.50    0.08    --  -90.00 -77.00 -60.00  186
 55  \w   -161.00 -68.00   0.50    0.08    --  -90.00 -77.00 -30.00  186
 56  \w   -161.00 -68.00   0.50    0.08    --  -90.00 -77.00   0.00  186
 57  \w   -161.00 -68.00   0.50    0.08    --  -90.00 -77.00  30.00  186
 58  \w   -163.00 -79.00   0.50    0.08    --  -90.00 -34.00  67.00  168
 59  \w   -161.00 -73.00   0.50    0.08    --  -90.00 -65.00 -26.23  176
 60  \w   -161.00 -73.00   0.50    0.08    --  -90.00 -65.00 -37.68  176
 61  \w   -161.00 -74.00   0.50    0.08    --  -90.00 -62.00 -66.56  174
;
_diffrn_measurement_device 'four-circle diffractometer'
_diffrn_measurement_device_type 'XtaLAB Synergy, Dualflex, HyPix'
_diffrn_measurement_method '\w scans'
_diffrn_radiation_monochromator mirror
_diffrn_radiation_probe x-ray
_diffrn_radiation_type 'Cu K\a'
_diffrn_radiation_wavelength 1.54184
_diffrn_reflns_av_R_equivalents 0.0281
_diffrn_reflns_av_unetI/netI 0.0188
_diffrn_reflns_Laue_measured_fraction_full 1.000
_diffrn_reflns_Laue_measured_fraction_max 1.000
_diffrn_reflns_limit_h_max 10
_diffrn_reflns_limit_h_min -10
_diffrn_reflns_limit_k_max 7
_diffrn_reflns_limit_k_min -6
_diffrn_reflns_limit_l_max 11
_diffrn_reflns_limit_l_min -11
_diffrn_reflns_number 9091
_diffrn_reflns_point_group_measured_fraction_full 0.998
_diffrn_reflns_point_group_measured_fraction_max 0.991
_diffrn_reflns_theta_full 67.684
_diffrn_reflns_theta_max 79.527
_diffrn_reflns_theta_min 4.955
_diffrn_source 'micro-focus sealed X-ray tube'
_diffrn_source_type 'PhotonJet (Cu) X-ray Source'
_exptl_absorpt_coefficient_mu 1.387
_exptl_absorpt_correction_T_max 1.000
_exptl_absorpt_correction_T_min 0.662
_exptl_absorpt_correction_type gaussian
_exptl_absorpt_process_details
; 
CrysAlisPro 1.171.43.104a (Rigaku Oxford Diffraction, 2023) 
Numerical absorption correction based on gaussian integration over 
a multifaceted crystal model 
Empirical absorption correction using spherical harmonics, 
implemented in SCALE3 ABSPACK scaling algorithm. 
;
_exptl_crystal_colour yellow
_exptl_crystal_density_diffrn 1.812
_exptl_crystal_density_method 'not measured'
_exptl_crystal_description needle
_exptl_crystal_F_000 224
_exptl_crystal_size_max 0.290
_exptl_crystal_size_mid 0.100
_exptl_crystal_size_min 0.070
_refine_diff_density_max 0.168
_refine_diff_density_min -0.295
_refine_diff_density_rms 0.060
_refine_ls_abs_structure_details
; 
 Flack x determined using 758 quotients [(I+)-(I-)]/[(I+)+(I-)] 
 (Parsons, Flack and Wagner, Acta Cryst. B69 (2013) 249-259). 
;
_refine_ls_abs_structure_Flack 0.00(7)
_refine_ls_extinction_method none
_refine_ls_goodness_of_fit_ref 1.082
_refine_ls_hydrogen_treatment constr
_refine_ls_matrix_type full
_refine_ls_number_parameters 145
_refine_ls_number_reflns 1752
_refine_ls_number_restraints 1
_refine_ls_restrained_S_all 1.082
_refine_ls_R_factor_all 0.0283
_refine_ls_R_factor_gt 0.0282
_refine_ls_shift/su_max 0.000
_refine_ls_shift/su_mean 0.000
_refine_ls_structure_factor_coef Fsqd
_refine_ls_weighting_details 'w=1/[\s^2^(Fo^2^)+(0.0398P)^2^+0.0957P] where P=(Fo^2^+2Fc^2^)/3'
_refine_ls_weighting_scheme calc
_refine_ls_wR_factor_gt 0.0713
_refine_ls_wR_factor_ref 0.0714
_reflns_Friedel_coverage 0.793
_reflns_Friedel_fraction_full 0.995
_reflns_Friedel_fraction_max 0.980
_reflns_number_gt 1741
_reflns_number_total 1752
_reflns_threshold_expression 'I > 2\s(I)'
_cod_data_source_file d4ce01068j2.cif
_cod_data_source_block 1k_z475101
_cod_original_sg_symbol_H-M 'P 21'
_cod_database_code 7249667
_publ_contact_name 'Aida I. Samigullina'
_publ_contact_email s_aida_88@mail.ru
_shelx_shelxl_version_number 2018/3
_shelx_space_group_comment
; 
The symmetry employed for this shelxl refinement is uniquely defined 
by the following loop, which should always be used as a source of 
symmetry information in preference to the above space-group names. 
They are only intended as comments. 
;
_shelx_estimated_absorpt_t_min 0.689
_shelx_estimated_absorpt_t_max 0.909

loop_
_space_group_symop_operation_xyz
'x, y, z'
'-x, y+1/2, -z'

loop_
_atom_site_label
_atom_site_type_symbol
_atom_site_fract_x
_atom_site_fract_y
_atom_site_fract_z
_atom_site_U_iso_or_equiv
_atom_site_adp_type
_atom_site_occupancy
_atom_site_site_symmetry_order
_atom_site_calc_flag
_atom_site_refinement_flags_posn
_atom_site_refinement_flags_adp
_atom_site_refinement_flags_occupancy
_atom_site_disorder_assembly
_atom_site_disorder_group
F8 F 0.97335(16) 0.0424(3) 0.89127(14) 0.0280(3) Uani 1 1 d . . . . .
O1 O 0.40078(18) 0.4388(3) 0.93215(16) 0.0240(3) Uani 1 1 d . . . . .
O2 O 0.28746(18) 0.7796(3) 0.80254(16) 0.0219(3) Uani 1 1 d . . . . .
O5 O 0.77431(18) 0.9396(3) 0.49413(16) 0.0233(3) Uani 1 1 d . . . . .
N1 N 0.4177(2) 0.5932(3) 0.84253(18) 0.0190(4) Uani 1 1 d . . . . .
N3 N 0.3301(2) 0.9348(4) 0.70262(18) 0.0222(4) Uani 1 1 d . . . . .
N4 N 0.5549(2) 0.9580(3) 0.58793(18) 0.0192(4) Uani 1 1 d . . . . .
N5 N 0.6946(2) 0.8520(3) 0.57997(18) 0.0174(3) Uani 1 1 d . . . . .
C3A C 0.4731(2) 0.8494(4) 0.6827(2) 0.0176(4) Uani 1 1 d . . . . .
C5A C 0.7673(2) 0.6398(4) 0.6636(2) 0.0167(4) Uani 1 1 d . . . . .
C6 C 0.9195(2) 0.5507(4) 0.6444(2) 0.0190(4) Uani 1 1 d . . . . .
H6 H 0.974433 0.627528 0.578596 0.023 Uiso 1 1 calc R U . . .
C7 C 0.9894(2) 0.3485(4) 0.7227(2) 0.0207(4) Uani 1 1 d . . . . .
H7 H 1.093335 0.284035 0.711754 0.025 Uiso 1 1 calc R U . . .
C8 C 0.9050(3) 0.2413(4) 0.8176(2) 0.0192(4) Uani 1 1 d . . . . .
C9 C 0.7541(2) 0.3241(4) 0.8389(2) 0.0186(4) Uani 1 1 d . . . . .
H9 H 0.699854 0.245141 0.904376 0.022 Uiso 1 1 calc R U . . .
C9A C 0.6841(2) 0.5281(4) 0.7606(2) 0.0159(4) Uani 1 1 d . . . . .
C9B C 0.5296(2) 0.6430(4) 0.7670(2) 0.0173(4) Uani 1 1 d . . . . .

loop_
_atom_site_aniso_label
_atom_site_aniso_U_11
_atom_site_aniso_U_22
_atom_site_aniso_U_33
_atom_site_aniso_U_23
_atom_site_aniso_U_13
_atom_site_aniso_U_12
F8 0.0299(6) 0.0272(7) 0.0277(6) 0.0085(6) 0.0090(5) 0.0118(5)
O1 0.0243(7) 0.0291(8) 0.0212(7) 0.0051(6) 0.0107(5) 0.0002(6)
O2 0.0175(7) 0.0286(8) 0.0214(7) 0.0004(6) 0.0083(5) 0.0048(6)
O5 0.0242(7) 0.0261(8) 0.0223(7) 0.0045(6) 0.0110(5) -0.0026(7)
N1 0.0168(7) 0.0238(9) 0.0171(7) -0.0015(6) 0.0059(6) 0.0015(6)
N3 0.0209(8) 0.0251(9) 0.0208(8) 0.0005(8) 0.0063(7) 0.0022(8)
N4 0.0187(7) 0.0203(9) 0.0184(8) 0.0001(7) 0.0046(6) 0.0016(7)
N5 0.0174(7) 0.0184(8) 0.0169(7) 0.0000(7) 0.0053(6) -0.0015(7)
C3A 0.0168(9) 0.0185(9) 0.0166(8) -0.0013(8) 0.0033(7) 0.0009(8)
C5A 0.0177(9) 0.0177(10) 0.0142(8) -0.0006(7) 0.0035(7) -0.0002(8)
C6 0.0180(9) 0.0233(10) 0.0163(8) -0.0012(8) 0.0056(7) -0.0028(8)
C7 0.0171(9) 0.0259(11) 0.0192(9) -0.0039(8) 0.0052(7) 0.0027(8)
C8 0.0216(9) 0.0194(10) 0.0151(8) 0.0008(8) 0.0024(7) 0.0034(8)
C9 0.0193(9) 0.0223(10) 0.0142(8) -0.0009(8) 0.0048(7) 0.0007(8)
C9A 0.0157(8) 0.0192(9) 0.0129(8) -0.0026(8) 0.0040(6) -0.0010(7)
C9B 0.0161(8) 0.0213(10) 0.0146(8) -0.0022(7) 0.0043(7) -0.0007(8)

loop_
_atom_type_symbol
_atom_type_description
_atom_type_scat_dispersion_real
_atom_type_scat_dispersion_imag
_atom_type_scat_source
C C 0.0181 0.0091 'International Tables Vol C Tables 4.2.6.8 and 6.1.1.4'
H H 0.0000 0.0000 'International Tables Vol C Tables 4.2.6.8 and 6.1.1.4'
F F 0.0727 0.0534 'International Tables Vol C Tables 4.2.6.8 and 6.1.1.4'
N N 0.0311 0.0180 'International Tables Vol C Tables 4.2.6.8 and 6.1.1.4'
O O 0.0492 0.0322 'International Tables Vol C Tables 4.2.6.8 and 6.1.1.4'

loop_
_exptl_crystal_face_index_h
_exptl_crystal_face_index_k
_exptl_crystal_face_index_l
_exptl_crystal_face_perp_dist
0 0 1 0.0380
0 0 -1 0.0456
1 0 0 0.0238
-1 0 0 0.0434
0 1 0 0.1150
0 -1 0 0.1756
-1 0 1 0.0457

loop_
_geom_angle_atom_site_label_1
_geom_angle_atom_site_label_2
_geom_angle_atom_site_label_3
_geom_angle
_geom_angle_site_symmetry_1
_geom_angle_site_symmetry_3
_geom_angle_publ_flag
N3 O2 N1 108.90(13) . . ?
O1 N1 C9B 136.36(19) . . ?
O1 N1 O2 117.87(15) . . ?
C9B N1 O2 105.77(16) . . ?
C3A N3 O2 104.80(17) . . ?
N5 N4 C3A 114.41(17) . . ?
O5 N5 N4 117.76(17) . . ?
O5 N5 C5A 116.84(16) . . ?
N4 N5 C5A 125.39(16) . . ?
N3 C3A N4 121.70(19) . . ?
N3 C3A C9B 113.13(18) . . ?
N4 C3A C9B 125.18(18) . . ?
C6 C5A C9A 121.29(18) . . ?
C6 C5A N5 118.32(17) . . ?
C9A C5A N5 120.39(17) . . ?
C7 C6 C5A 118.87(19) . . ?
C7 C6 H6 120.6 . . ?
C5A C6 H6 120.6 . . ?
C6 C7 C8 118.81(18) . . ?
C6 C7 H7 120.6 . . ?
C8 C7 H7 120.6 . . ?
F8 C8 C9 118.06(19) . . ?
F8 C8 C7 118.10(17) . . ?
C9 C8 C7 123.8(2) . . ?
C8 C9 C9A 117.36(19) . . ?
C8 C9 H9 121.3 . . ?
C9A C9 H9 121.3 . . ?
C9 C9A C5A 119.84(17) . . ?
C9 C9A C9B 126.24(18) . . ?
C5A C9A C9B 113.92(18) . . ?
N1 C9B C3A 107.40(18) . . ?
N1 C9B C9A 131.92(19) . . ?
C3A C9B C9A 120.68(18) . . ?

loop_
_geom_bond_atom_site_label_1
_geom_bond_atom_site_label_2
_geom_bond_distance
_geom_bond_site_symmetry_2
_geom_bond_publ_flag
F8 C8 1.346(3) . ?
O1 N1 1.232(2) . ?
O2 N3 1.380(2) . ?
O2 N1 1.463(2) . ?
O5 N5 1.253(2) . ?
N1 C9B 1.319(3) . ?
N3 C3A 1.316(3) . ?
N4 N5 1.303(2) . ?
N4 C3A 1.377(3) . ?
N5 C5A 1.455(2) . ?
C3A C9B 1.402(3) . ?
C5A C6 1.391(3) . ?
C5A C9A 1.408(3) . ?
C6 C7 1.383(3) . ?
C6 H6 0.9500 . ?
C7 C8 1.389(3) . ?
C7 H7 0.9500 . ?
C8 C9 1.376(3) . ?
C9 C9A 1.391(3) . ?
C9 H9 0.9500 . ?
C9A C9B 1.428(3) . ?

loop_
_geom_torsion_atom_site_label_1
_geom_torsion_atom_site_label_2
_geom_torsion_atom_site_label_3
_geom_torsion_atom_site_label_4
_geom_torsion
_geom_torsion_site_symmetry_1
_geom_torsion_site_symmetry_2
_geom_torsion_site_symmetry_3
_geom_torsion_site_symmetry_4
_geom_torsion_publ_flag
N3 O2 N1 O1 179.53(16) . . . . ?
N3 O2 N1 C9B -0.04(19) . . . . ?
N1 O2 N3 C3A 0.4(2) . . . . ?
C3A N4 N5 O5 179.05(16) . . . . ?
C3A N4 N5 C5A -1.4(3) . . . . ?
O2 N3 C3A N4 179.56(16) . . . . ?
O2 N3 C3A C9B -0.6(2) . . . . ?
N5 N4 C3A N3 -179.87(18) . . . . ?
N5 N4 C3A C9B 0.3(3) . . . . ?
O5 N5 C5A C6 0.7(3) . . . . ?
N4 N5 C5A C6 -178.85(17) . . . . ?
O5 N5 C5A C9A -178.98(17) . . . . ?
N4 N5 C5A C9A 1.4(3) . . . . ?
C9A C5A C6 C7 0.0(3) . . . . ?
N5 C5A C6 C7 -179.71(16) . . . . ?
C5A C6 C7 C8 0.1(3) . . . . ?
C6 C7 C8 F8 178.97(18) . . . . ?
C6 C7 C8 C9 0.1(3) . . . . ?
F8 C8 C9 C9A -179.24(17) . . . . ?
C7 C8 C9 C9A -0.4(3) . . . . ?
C8 C9 C9A C5A 0.5(3) . . . . ?
C8 C9 C9A C9B -179.81(19) . . . . ?
C6 C5A C9A C9 -0.3(3) . . . . ?
N5 C5A C9A C9 179.43(17) . . . . ?
C6 C5A C9A C9B 179.97(17) . . . . ?
N5 C5A C9A C9B -0.3(2) . . . . ?
O1 N1 C9B C3A -179.8(2) . . . . ?
O2 N1 C9B C3A -0.3(2) . . . . ?
O1 N1 C9B C9A 0.0(4) . . . . ?
O2 N1 C9B C9A 179.43(19) . . . . ?
N3 C3A C9B N1 0.6(2) . . . . ?
N4 C3A C9B N1 -179.57(18) . . . . ?
N3 C3A C9B C9A -179.16(17) . . . . ?
N4 C3A C9B C9A 0.7(3) . . . . ?
C9 C9A C9B N1 0.0(3) . . . . ?
C5A C9A C9B N1 179.7(2) . . . . ?
C9 C9A C9B C3A 179.67(18) . . . . ?
C5A C9A C9B C3A -0.6(3) . . . . ?

loop_
_exptl_oxdiff_crystal_face_indexfrac_h
_exptl_oxdiff_crystal_face_indexfrac_k
_exptl_oxdiff_crystal_face_indexfrac_l
_exptl_oxdiff_crystal_face_x
_exptl_oxdiff_crystal_face_y
_exptl_oxdiff_crystal_face_z
-0.0001 0.0001 0.9994 -0.1046 -0.1371 0.0059
0.0001 -0.0001 -0.9994 0.1046 0.1371 -0.0059
0.9994 0.0000 -0.0002 0.1017 -0.1471 -0.0807
-0.9994 -0.0000 0.0002 -0.1017 0.1471 0.0807
-0.0000 0.9996 0.0000 0.1005 -0.0661 0.2472
0.0000 -0.9996 -0.0000 -0.1005 0.0661 -0.2472
-0.9995 0.0000 0.9996 -0.2063 0.0100 0.0866
